data_4329316
loop_
_publ_author_name
'Marta Arroyo'
'Patricia G\'omez-Iglesias'
'Jose Miguel Mart\'in-Alvarez'
'Celedonio M. Alvarez'
'Daniel Miguel'
'Fernando Villafa\~ne'

_publ_contact_author
;
     FERNANDO VILLAFA\~NE
     IU CINQUIMA/Qu\'imica Inorg\'anica
     Facultad de Ciencias
     Universidad de Valladolid
     C/ Prado de la Magdalena s/n
     47005 Valladolid
     SPAIN
;
_publ_contact_author_email fervilla@qi.uva.es
_publ_contact_author_fax +34-983-423013
_publ_contact_author_phone +34-983-184620
_publ_section_title
;
 Coordination versus Coupling of Dicyanamide in Molybdenum and Manganese
 Pyrazole Complexes
;
_journal_name_full 'Inorganic Chemistry'
_journal_page_first 6070
_journal_page_last 6080
_journal_paper_doi 10.1021/ic202631c
_journal_volume 51
_journal_year 2012
_chemical_formula_sum 'C34 H46 Mo2 N10 O6'
_chemical_formula_weight 882.69
_chemical_name_systematic
; 
 ? 
;
_space_group_IT_number 2
_symmetry_cell_setting triclinic
_symmetry_space_group_name_Hall '-P 1'
_symmetry_space_group_name_H-M 'P -1'
_atom_sites_solution_hydrogens geom
_atom_sites_solution_primary direct
_atom_sites_solution_secondary difmap
_audit_creation_method SHELXL-97
_cell_angle_alpha 67.379(5)
_cell_angle_beta 85.495(7)
_cell_angle_gamma 69.564(7)
_cell_formula_units_Z 2
_cell_length_a 11.897(4)
_cell_length_b 14.105(5)
_cell_length_c 14.454(5)
_cell_measurement_reflns_used 650
_cell_measurement_temperature 293(2)
_cell_measurement_theta_max 23.268
_cell_measurement_theta_min 2.309
_cell_volume 2093.6(13)
_computing_cell_refinement 'Bruker SMART'
_computing_data_collection 'Bruker SMART'
_computing_data_reduction 'Bruker SHELXTL'
_computing_molecular_graphics 'Bruker SHELXTL'
_computing_publication_material 'Bruker SHELXTL'
_computing_structure_refinement 'SHELXL-97 (Sheldrick, 1997)'
_computing_structure_solution 'SHELXS-97 (Sheldrick, 1990)'
_diffrn_ambient_temperature 293(2)
_diffrn_measured_fraction_theta_full 0.985
_diffrn_measured_fraction_theta_max 0.985
_diffrn_measurement_device_type 'CCD area detector'
_diffrn_measurement_method 'phi and omega scans'
_diffrn_radiation_monochromator graphite
_diffrn_radiation_source 'fine-focus sealed tube'
_diffrn_radiation_type MoK\a
_diffrn_radiation_wavelength 0.71073
_diffrn_reflns_av_R_equivalents 0.0988
_diffrn_reflns_av_sigmaI/netI 0.1092
_diffrn_reflns_limit_h_max 13
_diffrn_reflns_limit_h_min -11
_diffrn_reflns_limit_k_max 15
_diffrn_reflns_limit_k_min -15
_diffrn_reflns_limit_l_max 15
_diffrn_reflns_limit_l_min -16
_diffrn_reflns_number 9429
_diffrn_reflns_theta_full 23.38
_diffrn_reflns_theta_max 23.38
_diffrn_reflns_theta_min 1.53
_exptl_absorpt_coefficient_mu 0.651
_exptl_absorpt_correction_T_max 1.000000
_exptl_absorpt_correction_T_min 0.363603
_exptl_absorpt_correction_type multi-scan
_exptl_absorpt_process_details SADABS
_exptl_crystal_colour YELLOW
_exptl_crystal_density_diffrn 1.400
_exptl_crystal_description PLATE
_exptl_crystal_F_000 904
_exptl_crystal_size_max 0.20
_exptl_crystal_size_mid 0.06
_exptl_crystal_size_min 0.03
_refine_diff_density_max 0.884
_refine_diff_density_min -0.866
_refine_diff_density_rms 0.118
_refine_ls_extinction_method none
_refine_ls_goodness_of_fit_ref 0.840
_refine_ls_hydrogen_treatment constr
_refine_ls_matrix_type full
_refine_ls_number_parameters 449
_refine_ls_number_reflns 5968
_refine_ls_number_restraints 0
_refine_ls_restrained_S_all 0.840
_refine_ls_R_factor_all 0.2536
_refine_ls_R_factor_gt 0.0820
_refine_ls_shift/su_max 0.000
_refine_ls_shift/su_mean 0.000
_refine_ls_structure_factor_coef Fsqd
_refine_ls_weighting_details 'calc w=1/[\s^2^(Fo^2^)+(0.0827P)^2^+0.0000P] where P=(Fo^2^+2Fc^2^)/3'
_refine_ls_weighting_scheme calc
_refine_ls_wR_factor_gt 0.1676
_refine_ls_wR_factor_ref 0.2188
_reflns_number_gt 1912
_reflns_number_total 5968
_reflns_threshold_expression >2sigma(I)
_cod_data_source_file ic202631c_si_002_1.cif
_cod_data_source_block Compound_1b_ma385am
_cod_database_code 4329316

loop_
_symmetry_equiv_pos_as_xyz
'x, y, z'
'-x, -y, -z'

loop_
_atom_site_label
_atom_site_type_symbol
_atom_site_fract_x
_atom_site_fract_y
_atom_site_fract_z
_atom_site_U_iso_or_equiv
_atom_site_adp_type
_atom_site_occupancy
_atom_site_symmetry_multiplicity
_atom_site_calc_flag
_atom_site_refinement_flags
O90 O 0.5053(11) 0.6196(17) 0.2854(16) 0.147(7) Uani 1 1 d G
C91 C 0.579(2) 0.5945(18) 0.3669(11) 0.193(15) Uani 1 1 d G
H91A H 0.5320 0.6223 0.4149 0.231 Uiso 1 1 calc R
H91B H 0.6165 0.5157 0.4000 0.231 Uiso 1 1 calc R
C92 C 0.6652(19) 0.642(2) 0.333(2) 0.29(3) Uani 1 1 d G
H92A H 0.6603 0.6930 0.3640 0.343 Uiso 1 1 calc R
H92B H 0.7447 0.5864 0.3490 0.343 Uiso 1 1 calc R
C93 C 0.645(2) 0.6967(19) 0.230(2) 0.224(19) Uani 1 1 d G
H93A H 0.6305 0.7739 0.2116 0.269 Uiso 1 1 calc R
H93B H 0.7149 0.6674 0.1967 0.269 Uiso 1 1 calc R
C94 C 0.546(2) 0.6827(16) 0.2007(11) 0.167(13) Uani 1 1 d G
H94A H 0.5683 0.6467 0.1534 0.200 Uiso 1 1 calc R
H94B H 0.4839 0.7533 0.1683 0.200 Uiso 1 1 calc R
Mo1 Mo 0.29662(13) 0.42092(11) 0.26541(10) 0.0546(6) Uani 1 1 d .
Mo2 Mo 0.02075(13) 0.85594(11) -0.25481(10) 0.0500(5) Uani 1 1 d .
N1 N 0.2014(15) 0.5569(10) 0.3216(9) 0.055(4) Uani 1 1 d .
N2 N 0.2633(11) 0.6200(12) 0.3298(9) 0.058(4) Uani 1 1 d .
H2 H 0.3346 0.6151 0.3104 0.070 Uiso 1 1 calc R
N3 N 0.1267(12) 0.4950(11) 0.1711(10) 0.052(4) Uani 1 1 d .
N4 N -0.0446(12) 0.6069(12) 0.0467(11) 0.069(4) Uani 1 1 d .
N5 N -0.0315(12) 0.7393(10) -0.1207(10) 0.053(4) Uani 1 1 d .
C1 C 0.428(2) 0.3762(15) 0.3568(13) 0.091(8) Uani 1 1 d .
O1 O 0.5081(13) 0.3441(11) 0.4188(10) 0.110(5) Uani 1 1 d .
C2 C 0.2520(17) 0.3246(16) 0.3824(12) 0.079(7) Uani 1 1 d .
O2 O 0.2253(13) 0.2646(11) 0.4593(10) 0.109(5) Uani 1 1 d .
C3 C 0.4719(18) 0.3207(15) 0.2180(14) 0.090(7) Uani 1 1 d .
H3A H 0.5216 0.3610 0.1772 0.109 Uiso 1 1 calc R
H3B H 0.5175 0.2504 0.2685 0.109 Uiso 1 1 calc R
C4 C 0.3732(18) 0.3246(15) 0.1680(14) 0.066(5) Uani 1 1 d .
C5 C 0.3030(16) 0.2674(14) 0.2378(15) 0.084(6) Uani 1 1 d .
H5A H 0.3470 0.1967 0.2886 0.101 Uiso 1 1 calc R
H5B H 0.2294 0.2703 0.2105 0.101 Uiso 1 1 calc R
C6 C 0.3436(16) 0.3815(16) 0.0550(13) 0.100(7) Uani 1 1 d .
H6A H 0.3820 0.3306 0.0235 0.150 Uiso 1 1 calc R
H6B H 0.3719 0.4421 0.0288 0.150 Uiso 1 1 calc R
H6C H 0.2581 0.4076 0.0414 0.150 Uiso 1 1 calc R
C7 C 0.0492(17) 0.5469(14) 0.1113(13) 0.047(5) Uani 1 1 d .
C8 C -0.0301(14) 0.6764(13) -0.0416(14) 0.051(5) Uani 1 1 d .
C11 C 0.096(2) 0.5883(17) 0.3560(14) 0.076(6) Uani 1 1 d .
C12 C 0.088(2) 0.6763(18) 0.3914(14) 0.091(7) Uani 1 1 d .
H12 H 0.0238 0.7136 0.4200 0.110 Uiso 1 1 calc R
C13 C 0.199(2) 0.6894(15) 0.3716(12) 0.071(6) Uani 1 1 d .
C14 C 0.2505(18) 0.7677(14) 0.3899(14) 0.101(7) Uani 1 1 d .
H14A H 0.3178 0.7257 0.4385 0.152 Uiso 1 1 calc R
H14B H 0.1896 0.8163 0.4145 0.152 Uiso 1 1 calc R
H14C H 0.2764 0.8096 0.3280 0.152 Uiso 1 1 calc R
C15 C -0.0071(17) 0.5485(17) 0.3583(15) 0.118(8) Uani 1 1 d .
H15A H -0.0516 0.5868 0.2943 0.177 Uiso 1 1 calc R
H15B H -0.0590 0.5620 0.4096 0.177 Uiso 1 1 calc R
H15C H 0.0238 0.4713 0.3725 0.177 Uiso 1 1 calc R
N51 N -0.0578(14) 0.9716(11) -0.1749(9) 0.058(4) Uani 1 1 d .
N52 N 0.0063(12) 1.0337(11) -0.1659(9) 0.061(4) Uani 1 1 d .
H52 H 0.0782 1.0277 -0.1844 0.073 Uiso 1 1 calc R
N53 N 0.1785(12) 0.8057(10) -0.1486(10) 0.054(4) Uani 1 1 d .
N54 N 0.3324(12) 0.7172(12) -0.0118(11) 0.064(4) Uani 1 1 d .
N55 N 0.3348(13) 0.5633(12) 0.1420(11) 0.071(5) Uani 1 1 d .
C51 C -0.1263(18) 0.9165(12) -0.3354(12) 0.062(5) Uani 1 1 d .
O51 O -0.2178(12) 0.9617(10) -0.3884(9) 0.086(4) Uani 1 1 d .
C52 C 0.0439(16) 0.9792(14) -0.3615(13) 0.066(5) Uani 1 1 d .
O52 O 0.0490(11) 1.0597(10) -0.4287(8) 0.080(4) Uani 1 1 d .
C53 C 0.0095(16) 0.7371(12) -0.3281(12) 0.067(5) Uani 1 1 d .
H53A H -0.0273 0.6833 -0.2903 0.080 Uiso 1 1 calc R
H53B H -0.0102 0.7683 -0.4000 0.080 Uiso 1 1 calc R
C54 C 0.1373(18) 0.7141(16) -0.2943(14) 0.066(5) Uani 1 1 d .
C55 C 0.1726(16) 0.8021(14) -0.3510(13) 0.077(6) Uani 1 1 d .
H55A H 0.1535 0.8324 -0.4228 0.092 Uiso 1 1 calc R
H55B H 0.2517 0.7980 -0.3332 0.092 Uiso 1 1 calc R
C56 C 0.2052(16) 0.6088(12) -0.2122(13) 0.084(6) Uani 1 1 d .
H56A H 0.2401 0.6235 -0.1639 0.125 Uiso 1 1 calc R
H56B H 0.2678 0.5648 -0.2399 0.125 Uiso 1 1 calc R
H56C H 0.1515 0.5702 -0.1801 0.125 Uiso 1 1 calc R
C57 C 0.2484(16) 0.7613(13) -0.0805(12) 0.042(4) Uani 1 1 d .
C58 C 0.3291(14) 0.6344(15) 0.0690(14) 0.048(5) Uani 1 1 d .
C61 C -0.1663(18) 1.0071(14) -0.1370(13) 0.063(5) Uani 1 1 d .
C62 C -0.167(2) 1.0917(16) -0.1066(14) 0.086(7) Uani 1 1 d .
H62 H -0.2301 1.1312 -0.0791 0.103 Uiso 1 1 calc R
C63 C -0.060(2) 1.1046(15) -0.1244(12) 0.071(6) Uani 1 1 d .
C64 C -0.2611(16) 0.9583(17) -0.1305(15) 0.108(8) Uani 1 1 d .
H64A H -0.2650 0.9455 -0.1906 0.162 Uiso 1 1 calc R
H64B H -0.3374 1.0078 -0.1233 0.162 Uiso 1 1 calc R
H64C H -0.2417 0.8902 -0.0735 0.162 Uiso 1 1 calc R
C65 C -0.0077(18) 1.1804(14) -0.1091(13) 0.101(7) Uani 1 1 d .
H65A H 0.0303 1.1477 -0.0426 0.152 Uiso 1 1 calc R
H65B H -0.0707 1.2484 -0.1173 0.152 Uiso 1 1 calc R
H65C H 0.0507 1.1936 -0.1576 0.152 Uiso 1 1 calc R
O95 O 0.2429(14) 1.0463(13) -0.2284(17) 0.167(8) Uani 1 1 d G
C96 C 0.278(2) 1.0582(15) -0.3277(14) 0.196(15) Uiso 1 1 d G
H96A H 0.2469 1.0167 -0.3522 0.235 Uiso 1 1 calc R
H96B H 0.2468 1.1346 -0.3726 0.235 Uiso 1 1 calc R
C97 C 0.406(2) 1.0187(19) -0.3245(18) 0.220(16) Uiso 1 1 d G
H97A H 0.4348 1.0766 -0.3679 0.264 Uiso 1 1 calc R
H97B H 0.4349 0.9586 -0.3474 0.264 Uiso 1 1 calc R
C98 C 0.4502(18) 0.9824(16) -0.223(2) 0.26(3) Uani 1 1 d G
H98A H 0.4992 0.9053 -0.1988 0.318 Uiso 1 1 calc R
H98B H 0.4991 1.0233 -0.2192 0.318 Uiso 1 1 calc R
C99 C 0.349(2) 0.9994(15) -0.1638(13) 0.26(3) Uani 1 1 d G
H99A H 0.3510 0.9304 -0.1117 0.316 Uiso 1 1 calc R
H99B H 0.3509 1.0483 -0.1321 0.316 Uiso 1 1 calc R

loop_
_atom_site_aniso_label
_atom_site_aniso_U_11
_atom_site_aniso_U_22
_atom_site_aniso_U_33
_atom_site_aniso_U_23
_atom_site_aniso_U_13
_atom_site_aniso_U_12
O90 0.108(13) 0.27(2) 0.129(14) -0.115(16) -0.007(11) -0.100(14)
C91 0.13(3) 0.37(5) 0.12(2) -0.13(3) 0.02(2) -0.10(3)
C92 0.18(4) 0.56(8) 0.31(6) -0.26(6) 0.03(4) -0.24(4)
C93 0.26(5) 0.32(5) 0.22(4) -0.14(4) 0.03(3) -0.22(4)
C94 0.18(3) 0.14(3) 0.14(3) 0.00(2) 0.01(2) -0.08(2)
Mo1 0.0576(13) 0.0546(11) 0.0545(11) -0.0209(9) -0.0112(9) -0.0198(9)
Mo2 0.0625(13) 0.0459(10) 0.0478(10) -0.0202(8) -0.0080(9) -0.0208(9)
N1 0.068(12) 0.061(10) 0.038(8) -0.016(7) 0.008(8) -0.030(9)
N2 0.040(10) 0.082(11) 0.071(10) -0.045(9) 0.011(7) -0.026(9)
N3 0.042(10) 0.063(10) 0.068(10) -0.023(8) -0.008(8) -0.038(8)
N4 0.053(11) 0.091(12) 0.062(10) -0.004(9) -0.017(9) -0.048(9)
N5 0.072(11) 0.047(9) 0.050(9) -0.016(7) -0.008(8) -0.033(8)
C1 0.111(19) 0.076(15) 0.053(13) -0.030(11) -0.041(12) 0.022(13)
O1 0.119(13) 0.108(11) 0.097(11) -0.045(9) -0.059(9) -0.013(9)
C2 0.098(17) 0.104(17) 0.021(10) -0.017(11) -0.012(11) -0.023(13)
O2 0.154(14) 0.113(12) 0.058(9) -0.016(8) -0.007(9) -0.058(10)
C3 0.091(17) 0.085(15) 0.095(16) -0.054(12) -0.022(13) -0.003(13)
C4 0.065(15) 0.065(13) 0.064(14) -0.033(11) 0.000(12) -0.008(11)
C5 0.071(15) 0.049(12) 0.129(18) -0.044(12) -0.013(13) -0.002(11)
C6 0.106(17) 0.150(19) 0.079(15) -0.075(14) 0.018(12) -0.055(15)
C7 0.046(13) 0.056(12) 0.051(12) -0.020(10) 0.002(10) -0.032(11)
C8 0.065(13) 0.040(11) 0.056(12) -0.013(10) -0.023(11) -0.026(10)
C11 0.055(16) 0.102(17) 0.073(14) -0.039(12) 0.022(11) -0.028(14)
C12 0.086(19) 0.109(19) 0.068(14) -0.035(13) -0.015(12) -0.016(16)
C13 0.098(19) 0.062(13) 0.054(12) -0.037(10) 0.001(12) -0.013(13)
C14 0.15(2) 0.068(13) 0.105(16) -0.050(12) -0.028(13) -0.027(13)
C15 0.062(16) 0.14(2) 0.15(2) -0.062(17) 0.023(13) -0.038(15)
N51 0.061(12) 0.080(11) 0.053(9) -0.037(8) 0.006(8) -0.034(10)
N52 0.061(11) 0.053(9) 0.073(10) -0.025(8) -0.013(8) -0.020(8)
N53 0.066(11) 0.043(9) 0.052(10) -0.018(8) -0.007(8) -0.016(8)
N54 0.057(11) 0.079(11) 0.053(10) -0.012(9) -0.015(8) -0.028(9)
N55 0.078(12) 0.070(11) 0.066(11) -0.024(9) -0.015(10) -0.022(10)
C51 0.102(17) 0.032(10) 0.038(11) -0.005(8) -0.009(10) -0.014(11)
O51 0.099(11) 0.075(9) 0.087(10) -0.029(8) -0.027(8) -0.027(8)
C52 0.086(15) 0.056(12) 0.052(12) -0.015(10) 0.007(11) -0.026(11)
O52 0.112(11) 0.071(9) 0.053(8) -0.005(7) -0.003(7) -0.047(8)
C53 0.092(16) 0.056(12) 0.074(13) -0.042(10) 0.032(11) -0.038(11)
C54 0.057(14) 0.078(15) 0.069(13) -0.049(12) -0.001(11) -0.007(12)
C55 0.093(16) 0.082(14) 0.090(14) -0.046(12) 0.019(12) -0.060(13)
C56 0.104(16) 0.043(11) 0.114(16) -0.048(12) -0.016(13) -0.014(11)
C57 0.046(13) 0.048(11) 0.031(10) -0.012(9) 0.001(9) -0.020(10)
C58 0.040(12) 0.052(13) 0.055(13) -0.020(10) -0.016(11) -0.016(10)
C61 0.067(16) 0.057(12) 0.071(13) -0.022(10) 0.009(11) -0.032(12)
C62 0.070(17) 0.078(15) 0.115(18) -0.069(13) -0.028(14) 0.011(13)
C63 0.11(2) 0.042(12) 0.051(12) -0.016(9) -0.022(12) -0.013(13)
C64 0.059(15) 0.15(2) 0.16(2) -0.102(17) 0.047(14) -0.052(15)
C65 0.16(2) 0.074(14) 0.099(15) -0.043(12) -0.009(14) -0.064(14)
O95 0.109(15) 0.150(16) 0.23(2) -0.036(14) -0.029(14) -0.062(13)
C98 0.17(4) 0.15(3) 0.47(7) -0.14(4) -0.19(4) 0.03(3)
C99 0.11(3) 0.065(19) 0.57(7) -0.03(3) -0.08(4) -0.05(2)

loop_
_atom_type_symbol
_atom_type_description
_atom_type_scat_dispersion_real
_atom_type_scat_dispersion_imag
_atom_type_scat_source
C C 0.0033 0.0016 'International Tables Vol C Tables 4.2.6.8 and 6.1.1.4'
H H 0.0000 0.0000 'International Tables Vol C Tables 4.2.6.8 and 6.1.1.4'
N N 0.0061 0.0033 'International Tables Vol C Tables 4.2.6.8 and 6.1.1.4'
O O 0.0106 0.0060 'International Tables Vol C Tables 4.2.6.8 and 6.1.1.4'
Mo Mo -1.6832 0.6857 'International Tables Vol C Tables 4.2.6.8 and 6.1.1.4'

loop_
_geom_angle_atom_site_label_1
_geom_angle_atom_site_label_2
_geom_angle_atom_site_label_3
_geom_angle
C94 O90 C91 108.0
C92 C91 O90 108.0
C93 C92 C91 108.0
C94 C93 C92 108.0
C93 C94 O90 108.0
C1 Mo1 C2 78.8(9)
C1 Mo1 N3 169.6(6)
C2 Mo1 N3 99.7(7)
C1 Mo1 C4 102.9(7)
C2 Mo1 C4 105.9(8)
N3 Mo1 C4 87.5(6)
C1 Mo1 N1 88.0(6)
C2 Mo1 N1 87.5(7)
N3 Mo1 N1 81.6(5)
C4 Mo1 N1 164.0(6)
C1 Mo1 N55 98.5(8)
C2 Mo1 N55 167.3(7)
N3 Mo1 N55 80.6(5)
C4 Mo1 N55 86.8(6)
N1 Mo1 N55 80.0(5)
C1 Mo1 C3 68.5(7)
C2 Mo1 C3 107.8(8)
N3 Mo1 C3 121.4(6)
C4 Mo1 C3 35.9(6)
N1 Mo1 C3 148.0(7)
N55 Mo1 C3 82.4(6)
C1 Mo1 C5 107.0(7)
C2 Mo1 C5 71.2(7)
N3 Mo1 C5 82.0(5)
C4 Mo1 C5 36.7(6)
N1 Mo1 C5 150.4(6)
N55 Mo1 C5 121.2(6)
C3 Mo1 C5 60.9(7)
C51 Mo2 C52 78.7(7)
C51 Mo2 N5 98.0(6)
C52 Mo2 N5 168.2(6)
C51 Mo2 N53 170.4(6)
C52 Mo2 N53 100.1(6)
N5 Mo2 N53 81.3(5)
C51 Mo2 C54 105.8(7)
C52 Mo2 C54 102.6(7)
N5 Mo2 C54 89.2(6)
N53 Mo2 C54 83.8(6)
C51 Mo2 N51 90.2(6)
C52 Mo2 N51 85.6(6)
N5 Mo2 N51 83.0(5)
N53 Mo2 N51 80.1(5)
C54 Mo2 N51 163.0(6)
C51 Mo2 C55 107.0(7)
C52 Mo2 C55 68.4(7)
N5 Mo2 C55 123.3(5)
N53 Mo2 C55 81.1(6)
C54 Mo2 C55 35.5(5)
N51 Mo2 C55 144.5(6)
C51 Mo2 C53 69.3(6)
C52 Mo2 C53 106.5(6)
N5 Mo2 C53 82.5(5)
N53 Mo2 C53 119.9(5)
C54 Mo2 C53 38.6(5)
N51 Mo2 C53 152.9(6)
C55 Mo2 C53 61.6(6)
C11 N1 N2 107.4(15)
C11 N1 Mo1 133.6(15)
N2 N1 Mo1 118.9(12)
C13 N2 N1 111.4(15)
C7 N3 Mo1 167.0(13)
C7 N4 C8 118.6(14)
C8 N5 Mo2 161.9(13)
O1 C1 Mo1 176(2)
O2 C2 Mo1 177.5(17)
C4 C3 Mo1 70.2(11)
C3 C4 C5 111.0(18)
C3 C4 C6 124.7(19)
C5 C4 C6 124.3(19)
C3 C4 Mo1 73.9(11)
C5 C4 Mo1 74.4(10)
C6 C4 Mo1 118.8(11)
C4 C5 Mo1 68.9(10)
N3 C7 N4 176.6(19)
N5 C8 N4 171.9(17)
N1 C11 C12 109.4(19)
N1 C11 C15 128(2)
C12 C11 C15 123(2)
C13 C12 C11 103.2(19)
N2 C13 C12 108.6(19)
N2 C13 C14 121(2)
C12 C13 C14 131(2)
C61 N51 N52 105.5(14)
C61 N51 Mo2 134.7(12)
N52 N51 Mo2 119.5(12)
C63 N52 N51 110.6(16)
C57 N53 Mo2 163.9(13)
C57 N54 C58 119.2(15)
C58 N55 Mo1 162.3(15)
O51 C51 Mo2 175.4(15)
O52 C52 Mo2 175.0(16)
C54 C53 Mo2 67.4(9)
C55 C54 C56 129.9(19)
C55 C54 C53 109.5(16)
C56 C54 C53 120.7(17)
C55 C54 Mo2 73.7(11)
C56 C54 Mo2 119.2(11)
C53 C54 Mo2 74.1(9)
C54 C55 Mo2 70.8(10)
N53 C57 N54 174.0(18)
N55 C58 N54 174.0(19)
N51 C61 C62 108.0(17)
N51 C61 C64 122.3(17)
C62 C61 C64 130(2)
C63 C62 C61 107.9(19)
C62 C63 N52 108.1(18)
C62 C63 C65 133(2)
N52 C63 C65 119(2)
C99 O95 C96 108.0
C97 C96 O95 108.0
C96 C97 C98 108.0
C99 C98 C97 108.0
O95 C99 C98 108.0

loop_
_geom_bond_atom_site_label_1
_geom_bond_atom_site_label_2
_geom_bond_distance
O90 C94 1.379(10)
O90 C91 1.379(10)
C91 C92 1.379(10)
C92 C93 1.379(10)
C93 C94 1.379(10)
Mo1 C1 1.89(2)
Mo1 C2 1.89(2)
Mo1 N3 2.213(14)
Mo1 C4 2.250(17)
Mo1 N1 2.272(14)
Mo1 N55 2.275(16)
Mo1 C3 2.298(18)
Mo1 C5 2.323(16)
Mo2 C51 1.91(2)
Mo2 C52 1.919(18)
Mo2 N5 2.219(13)
Mo2 N53 2.251(14)
Mo2 C54 2.251(17)
Mo2 N51 2.255(13)
Mo2 C55 2.287(17)
Mo2 C53 2.345(15)
N1 C11 1.301(19)
N1 N2 1.378(16)
N2 C13 1.330(19)
N3 C7 1.140(18)
N4 C7 1.32(2)
N4 C8 1.319(19)
N5 C8 1.143(17)
C1 O1 1.201(18)
C2 O2 1.209(18)
C3 C4 1.40(2)
C4 C5 1.44(2)
C4 C6 1.52(2)
C11 C12 1.49(2)
C11 C15 1.51(2)
C12 C13 1.39(2)
C13 C14 1.55(2)
N51 C61 1.366(19)
N51 N52 1.392(16)
N52 C63 1.35(2)
N53 C57 1.160(17)
N54 C57 1.272(19)
N54 C58 1.306(19)
N55 C58 1.129(18)
C51 O51 1.204(18)
C52 O52 1.194(16)
C53 C54 1.52(2)
C54 C55 1.38(2)
C54 C56 1.49(2)
C61 C62 1.42(2)
C61 C64 1.49(2)
C62 C63 1.34(2)
C63 C65 1.50(2)
O95 C99 1.426(11)
O95 C96 1.426(11)
C96 C97 1.426(11)
C97 C98 1.426(11)
C98 C99 1.426(11)
